data_7201846
loop_
_publ_author_name
'Peng, Rong'
'Deng, Shi-Ren'
'Li, Mian'
'Li, Dan'
'Li, Zao-Ying'

_publ_section_title
;
 Solvent-dependent copper(i) conformational supramolecular
 pseudo-polymorphs based on a flexible thioether ligand
;
_journal_issue 5
_journal_name_full CrystEngComm
_journal_page_first 590
_journal_paper_doi 10.1039/b717165j
_journal_volume 10
_journal_year 2008
_chemical_formula_moiety 'C16 H14 Cu I N2 S3'
_chemical_formula_sum 'C16 H14 Cu I N2 S3'
_chemical_formula_weight 520.91
_chemical_name_systematic
;
?
;
_space_group_IT_number 2
_symmetry_cell_setting triclinic
_symmetry_space_group_name_Hall '-P 1'
_symmetry_space_group_name_H-M 'P -1'
_atom_sites_solution_hydrogens geom
_atom_sites_solution_primary direct
_atom_sites_solution_secondary difmap
_audit_creation_method SHELXL-97
_cell_angle_alpha 71.781(2)
_cell_angle_beta 72.749(2)
_cell_angle_gamma 78.765(2)
_cell_formula_units_Z 2
_cell_length_a 8.3397(7)
_cell_length_b 10.5367(9)
_cell_length_c 11.5415(10)
_cell_measurement_reflns_used 1536
_cell_measurement_temperature 295(2)
_cell_measurement_theta_max 20.27
_cell_measurement_theta_min 2.57
_cell_volume 914.16(14)
_computing_structure_refinement 'SHELXL-97 (Sheldrick, 1997)'
_computing_structure_solution 'SHELXS-97 (Sheldrick, 1990)'
_diffrn_ambient_temperature 295(2)
_diffrn_measured_fraction_theta_full 0.967
_diffrn_measured_fraction_theta_max 0.967
_diffrn_radiation_monochromator graphite
_diffrn_radiation_source 'fine-focus sealed tube'
_diffrn_radiation_type MoK\a
_diffrn_radiation_wavelength 0.71073
_diffrn_reflns_av_R_equivalents 0.0293
_diffrn_reflns_av_sigmaI/netI 0.0542
_diffrn_reflns_limit_h_max 10
_diffrn_reflns_limit_h_min -10
_diffrn_reflns_limit_k_max 13
_diffrn_reflns_limit_k_min -13
_diffrn_reflns_limit_l_max 14
_diffrn_reflns_limit_l_min -14
_diffrn_reflns_number 7854
_diffrn_reflns_theta_full 27.50
_diffrn_reflns_theta_max 27.50
_diffrn_reflns_theta_min 1.92
_exptl_absorpt_coefficient_mu 3.224
_exptl_absorpt_correction_T_max 0.7601
_exptl_absorpt_correction_T_min 0.6610
_exptl_absorpt_correction_type empirical
_exptl_absorpt_process_details 'SADABS (Sheldrick, 1996)'
_exptl_crystal_colour pale-yellow
_exptl_crystal_density_diffrn 1.892
_exptl_crystal_density_method 'not measured'
_exptl_crystal_description lamellar
_exptl_crystal_F_000 508
_exptl_crystal_size_max 0.14
_exptl_crystal_size_mid 0.12
_exptl_crystal_size_min 0.09
_refine_diff_density_max 1.048
_refine_diff_density_min -0.454
_refine_diff_density_rms 0.115
_refine_ls_extinction_method none
_refine_ls_goodness_of_fit_ref 1.044
_refine_ls_hydrogen_treatment constr
_refine_ls_matrix_type full
_refine_ls_number_parameters 208
_refine_ls_number_reflns 4054
_refine_ls_number_restraints 0
_refine_ls_restrained_S_all 1.044
_refine_ls_R_factor_all 0.0834
_refine_ls_R_factor_gt 0.0585
_refine_ls_shift/su_max 0.000
_refine_ls_shift/su_mean 0.000
_refine_ls_structure_factor_coef Fsqd
_refine_ls_weighting_details 'calc w=1/[\s^2^(Fo^2^)+(0.0564P)^2^+0.0000P] where P=(Fo^2^+2Fc^2^)/3'
_refine_ls_weighting_scheme calc
_refine_ls_wR_factor_gt 0.1143
_refine_ls_wR_factor_ref 0.1251
_reflns_number_gt 2967
_reflns_number_total 4054
_reflns_threshold_expression >2sigma(I)
_cod_data_source_file b717165j.txt
_cod_data_source_block 0705cm
_cod_original_sg_symbol_H-M P-1
_cod_database_code 7201846

loop_
_symmetry_equiv_pos_as_xyz
'x, y, z'
'-x, -y, -z'

loop_
_atom_site_label
_atom_site_type_symbol
_atom_site_fract_x
_atom_site_fract_y
_atom_site_fract_z
_atom_site_U_iso_or_equiv
_atom_site_adp_type
_atom_site_occupancy
_atom_site_symmetry_multiplicity
_atom_site_calc_flag
_atom_site_refinement_flags
_atom_site_disorder_assembly
_atom_site_disorder_group
I1 I 0.37425(5) 0.84865(4) 0.44614(4) 0.05568(17) Uani 1 1 d . . .
Cu1 Cu 0.50249(10) 0.92100(9) 0.63017(9) 0.0766(3) Uani 1 1 d . . .
S3 S 1.28937(18) 0.04905(15) 1.04925(14) 0.0520(4) Uani 1 1 d . . .
S1 S 1.0487(2) 0.37940(16) 0.67841(17) 0.0634(5) Uani 1 1 d . . .
S2 S 1.2352(3) 0.52508(18) 0.98954(17) 0.0684(5) Uani 1 1 d . . .
N2 N 0.7312(6) 0.0603(5) 1.2541(4) 0.0474(11) Uani 1 1 d . . .
C2 C 0.9600(7) 0.6574(6) 0.6410(5) 0.0447(13) Uani 1 1 d . . .
H2 H 1.0729 0.6685 0.6265 0.054 Uiso 1 1 calc R . .
C13 C 1.0220(7) -0.0228(5) 1.2431(5) 0.0460(14) Uani 1 1 d . . .
H13 H 1.1015 -0.0795 1.2832 0.055 Uiso 1 1 calc R . .
N1 N 0.6770(6) 0.7604(5) 0.6511(4) 0.0537(13) Uani 1 1 d . . .
C12 C 1.0723(6) 0.0588(5) 1.1211(5) 0.0392(12) Uani 1 1 d . . .
C16 C 0.7809(7) 0.1348(5) 1.1355(5) 0.0463(14) Uani 1 1 d . . .
H16 H 0.6981 0.1883 1.0970 0.056 Uiso 1 1 calc R . .
C1 C 0.8406(7) 0.7665(6) 0.6344(5) 0.0460(14) Uani 1 1 d . . .
H1 H 0.8758 0.8505 0.6171 0.055 Uiso 1 1 calc R . .
C10 C 1.2760(6) 0.3181(6) 0.9087(5) 0.0436(13) Uani 1 1 d . . .
C11 C 1.3048(7) 0.1759(6) 0.8992(5) 0.0496(15) Uani 1 1 d . . .
H11A H 1.4161 0.1614 0.8446 0.060 Uiso 1 1 calc R . .
H11B H 1.2226 0.1644 0.8600 0.060 Uiso 1 1 calc R . .
C17 C 0.9456(7) 0.1378(5) 1.0667(5) 0.0447(13) Uani 1 1 d . . .
H17 H 0.9724 0.1922 0.9843 0.054 Uiso 1 1 calc R . .
C7 C 1.2501(6) 0.4319(6) 0.8065(5) 0.0441(13) Uani 1 1 d . . .
C6 C 1.2475(7) 0.4227(6) 0.6809(5) 0.0524(15) Uani 1 1 d . . .
H6A H 1.3376 0.3554 0.6560 0.063 Uiso 1 1 calc R . .
H6B H 1.2700 0.5083 0.6193 0.063 Uiso 1 1 calc R . .
C5 C 0.6351(8) 0.6367(7) 0.6765(7) 0.073(2) Uani 1 1 d . . .
H5 H 0.5224 0.6282 0.6869 0.088 Uiso 1 1 calc R . .
C3 C 0.9123(7) 0.5300(5) 0.6695(5) 0.0457(14) Uani 1 1 d . . .
C14 C 0.8537(8) -0.0185(6) 1.3034(6) 0.0541(16) Uani 1 1 d . . .
H14 H 0.8225 -0.0745 1.3846 0.065 Uiso 1 1 calc R . .
C8 C 1.2270(8) 0.5493(6) 0.8383(5) 0.0523(15) Uani 1 1 d . . .
H8 H 1.2088 0.6336 0.7835 0.063 Uiso 1 1 calc R . .
C4 C 0.7450(8) 0.5218(6) 0.6884(6) 0.0637(18) Uani 1 1 d . . .
H4 H 0.7060 0.4386 0.7092 0.076 Uiso 1 1 calc R . .
C9 C 1.2734(8) 0.3556(6) 1.0110(6) 0.0559(16) Uani 1 1 d . . .
H9 H 1.2907 0.2950 1.0857 0.067 Uiso 1 1 calc R . .

loop_
_atom_site_aniso_label
_atom_site_aniso_U_11
_atom_site_aniso_U_22
_atom_site_aniso_U_33
_atom_site_aniso_U_23
_atom_site_aniso_U_13
_atom_site_aniso_U_12
I1 0.0442(2) 0.0607(3) 0.0575(3) -0.0168(2) -0.00866(18) -0.00038(18)
Cu1 0.0445(5) 0.0713(6) 0.0858(7) -0.0119(5) 0.0042(4) 0.0099(4)
S3 0.0382(8) 0.0481(9) 0.0546(9) -0.0039(7) -0.0062(7) 0.0048(6)
S1 0.0842(13) 0.0445(9) 0.0707(11) -0.0202(8) -0.0396(10) 0.0101(8)
S2 0.0936(14) 0.0574(11) 0.0621(11) -0.0196(9) -0.0247(10) -0.0132(9)
N2 0.039(3) 0.042(3) 0.052(3) -0.012(2) 0.001(2) 0.000(2)
C2 0.040(3) 0.047(3) 0.046(3) -0.010(3) -0.015(3) -0.001(2)
C13 0.046(3) 0.043(3) 0.043(3) -0.007(3) -0.015(3) 0.008(3)
N1 0.042(3) 0.057(3) 0.051(3) -0.002(2) -0.014(2) 0.004(2)
C12 0.040(3) 0.033(3) 0.046(3) -0.016(2) -0.011(3) 0.002(2)
C16 0.042(3) 0.037(3) 0.058(4) -0.012(3) -0.017(3) 0.005(2)
C1 0.047(3) 0.045(3) 0.046(3) -0.011(3) -0.016(3) -0.001(3)
C10 0.032(3) 0.049(3) 0.044(3) -0.014(3) -0.001(2) -0.003(2)
C11 0.044(3) 0.049(3) 0.042(3) -0.008(3) -0.002(3) 0.004(3)
C17 0.046(3) 0.040(3) 0.039(3) -0.004(2) -0.005(3) -0.003(2)
C7 0.031(3) 0.050(3) 0.044(3) -0.009(3) -0.007(2) 0.000(2)
C6 0.048(3) 0.054(4) 0.044(3) -0.014(3) -0.009(3) 0.017(3)
C5 0.045(4) 0.068(5) 0.091(5) 0.015(4) -0.025(4) -0.016(3)
C3 0.054(4) 0.041(3) 0.041(3) -0.003(3) -0.024(3) 0.002(3)
C14 0.053(4) 0.049(4) 0.044(3) -0.006(3) 0.001(3) -0.002(3)
C8 0.056(4) 0.047(4) 0.050(4) -0.006(3) -0.016(3) -0.004(3)
C4 0.062(4) 0.049(4) 0.074(5) 0.007(3) -0.024(4) -0.019(3)
C9 0.063(4) 0.051(4) 0.048(4) -0.002(3) -0.018(3) -0.007(3)

loop_
_atom_type_symbol
_atom_type_description
_atom_type_scat_dispersion_real
_atom_type_scat_dispersion_imag
_atom_type_scat_source
C C 0.0033 0.0016 'International Tables Vol C Tables 4.2.6.8 and 6.1.1.4'
H H 0.0000 0.0000 'International Tables Vol C Tables 4.2.6.8 and 6.1.1.4'
N N 0.0061 0.0033 'International Tables Vol C Tables 4.2.6.8 and 6.1.1.4'
S S 0.1246 0.1234 'International Tables Vol C Tables 4.2.6.8 and 6.1.1.4'
Cu Cu 0.3201 1.2651 'International Tables Vol C Tables 4.2.6.8 and 6.1.1.4'
I I -0.4742 1.8119 'International Tables Vol C Tables 4.2.6.8 and 6.1.1.4'

loop_
_geom_angle_atom_site_label_1
_geom_angle_atom_site_label_2
_geom_angle_atom_site_label_3
_geom_angle
_geom_angle_site_symmetry_1
_geom_angle_site_symmetry_3
_geom_angle_publ_flag
Cu1 I1 Cu1 63.27(3) 2_676 . ?
N1 Cu1 N2 126.3(2) . 2_667 ?
N1 Cu1 I1 113.98(15) . 2_676 ?
N2 Cu1 I1 108.85(13) 2_667 2_676 ?
N1 Cu1 Cu1 117.11(15) . 2_676 ?
N2 Cu1 Cu1 109.64(15) 2_667 2_676 ?
I1 Cu1 Cu1 64.55(3) 2_676 2_676 ?
N1 Cu1 I1 95.46(15) . . ?
N2 Cu1 I1 92.86(15) 2_667 . ?
I1 Cu1 I1 116.73(3) 2_676 . ?
Cu1 Cu1 I1 52.18(3) 2_676 . ?
C12 S3 C11 103.6(3) . . ?
C3 S1 C6 104.8(3) . . ?
C9 S2 C8 90.9(3) . . ?
C14 N2 C16 115.6(5) . . ?
C14 N2 Cu1 118.3(4) . 2_667 ?
C16 N2 Cu1 125.4(4) . 2_667 ?
C1 C2 C3 119.7(5) . . ?
C1 C2 H2 120.1 . . ?
C3 C2 H2 120.1 . . ?
C14 C13 C12 118.9(5) . . ?
C14 C13 H13 120.5 . . ?
C12 C13 H13 120.5 . . ?
C1 N1 C5 114.7(5) . . ?
C1 N1 Cu1 124.6(4) . . ?
C5 N1 Cu1 120.5(4) . . ?
C17 C12 C13 117.0(5) . . ?
C17 C12 S3 126.2(4) . . ?
C13 C12 S3 116.8(4) . . ?
N2 C16 C17 124.3(5) . . ?
N2 C16 H16 117.8 . . ?
C17 C16 H16 117.8 . . ?
N1 C1 C2 124.2(6) . . ?
N1 C1 H1 117.9 . . ?
C2 C1 H1 117.9 . . ?
C9 C10 C7 111.5(5) . . ?
C9 C10 C11 125.7(5) . . ?
C7 C10 C11 122.8(5) . . ?
C10 C11 S3 114.2(4) . . ?
C10 C11 H11A 108.7 . . ?
S3 C11 H11A 108.7 . . ?
C10 C11 H11B 108.7 . . ?
S3 C11 H11B 108.7 . . ?
H11A C11 H11B 107.6 . . ?
C16 C17 C12 119.3(5) . . ?
C16 C17 H17 120.4 . . ?
C12 C17 H17 120.4 . . ?
C8 C7 C10 111.7(5) . . ?
C8 C7 C6 124.3(5) . . ?
C10 C7 C6 124.0(5) . . ?
C7 C6 S1 113.4(4) . . ?
C7 C6 H6A 108.9 . . ?
S1 C6 H6A 108.9 . . ?
C7 C6 H6B 108.9 . . ?
S1 C6 H6B 108.9 . . ?
H6A C6 H6B 107.7 . . ?
N1 C5 C4 125.0(6) . . ?
N1 C5 H5 117.5 . . ?
C4 C5 H5 117.5 . . ?
C4 C3 C2 116.8(5) . . ?
C4 C3 S1 117.2(5) . . ?
C2 C3 S1 125.9(5) . . ?
N2 C14 C13 124.7(5) . . ?
N2 C14 H14 117.6 . . ?
C13 C14 H14 117.6 . . ?
C7 C8 S2 112.6(4) . . ?
C7 C8 H8 123.7 . . ?
S2 C8 H8 123.7 . . ?
C3 C4 C5 119.4(6) . . ?
C3 C4 H4 120.3 . . ?
C5 C4 H4 120.3 . . ?
C10 C9 S2 113.2(5) . . ?
C10 C9 H9 123.4 . . ?
S2 C9 H9 123.4 . . ?

loop_
_geom_bond_atom_site_label_1
_geom_bond_atom_site_label_2
_geom_bond_distance
_geom_bond_site_symmetry_2
_geom_bond_publ_flag
I1 Cu1 2.6119(11) 2_676 ?
I1 Cu1 2.9855(11) . ?
Cu1 N1 2.008(5) . ?
Cu1 N2 2.023(4) 2_667 ?
Cu1 I1 2.6119(11) 2_676 ?
Cu1 Cu1 2.9531(19) 2_676 ?
S3 C12 1.751(5) . ?
S3 C11 1.813(5) . ?
S1 C3 1.757(6) . ?
S1 C6 1.814(6) . ?
S2 C9 1.703(6) . ?
S2 C8 1.703(6) . ?
N2 C14 1.332(7) . ?
N2 C16 1.334(7) . ?
N2 Cu1 2.023(4) 2_667 ?
C2 C1 1.365(7) . ?
C2 C3 1.387(8) . ?
C2 H2 0.9300 . ?
C13 C14 1.368(7) . ?
C13 C12 1.390(7) . ?
C13 H13 0.9300 . ?
N1 C1 1.332(7) . ?
N1 C5 1.336(8) . ?
C12 C17 1.388(7) . ?
C16 C17 1.369(7) . ?
C16 H16 0.9300 . ?
C1 H1 0.9300 . ?
C10 C9 1.350(8) . ?
C10 C7 1.429(7) . ?
C10 C11 1.504(8) . ?
C11 H11A 0.9700 . ?
C11 H11B 0.9700 . ?
C17 H17 0.9300 . ?
C7 C8 1.361(8) . ?
C7 C6 1.490(8) . ?
C6 H6A 0.9700 . ?
C6 H6B 0.9700 . ?
C5 C4 1.364(9) . ?
C5 H5 0.9300 . ?
C3 C4 1.363(8) . ?
C14 H14 0.9300 . ?
C8 H8 0.9300 . ?
C4 H4 0.9300 . ?
C9 H9 0.9300 . ?

loop_
_geom_torsion_atom_site_label_1
_geom_torsion_atom_site_label_2
_geom_torsion_atom_site_label_3
_geom_torsion_atom_site_label_4
_geom_torsion
_geom_torsion_site_symmetry_1
_geom_torsion_site_symmetry_2
_geom_torsion_site_symmetry_3
_geom_torsion_site_symmetry_4
_geom_torsion_publ_flag
Cu1 I1 Cu1 N1 -120.35(15) 2_676 . . . ?
Cu1 I1 Cu1 N2 112.79(14) 2_676 . . 2_667 ?
Cu1 I1 Cu1 I1 0.0 2_676 . . 2_676 ?
N2 Cu1 N1 C1 -136.8(4) 2_667 . . . ?
I1 Cu1 N1 C1 3.1(5) 2_676 . . . ?
Cu1 Cu1 N1 C1 75.6(5) 2_676 . . . ?
I1 Cu1 N1 C1 125.6(5) . . . . ?
N2 Cu1 N1 C5 47.3(6) 2_667 . . . ?
I1 Cu1 N1 C5 -172.8(5) 2_676 . . . ?
Cu1 Cu1 N1 C5 -100.3(5) 2_676 . . . ?
I1 Cu1 N1 C5 -50.3(5) . . . . ?
C14 C13 C12 C17 -1.7(8) . . . . ?
C14 C13 C12 S3 179.8(4) . . . . ?
C11 S3 C12 C17 5.5(6) . . . . ?
C11 S3 C12 C13 -176.2(4) . . . . ?
C14 N2 C16 C17 -2.5(8) . . . . ?
Cu1 N2 C16 C17 167.5(4) 2_667 . . . ?
C5 N1 C1 C2 0.5(9) . . . . ?
Cu1 N1 C1 C2 -175.7(4) . . . . ?
C3 C2 C1 N1 -1.5(9) . . . . ?
C9 C10 C11 S3 13.4(8) . . . . ?
C7 C10 C11 S3 -167.5(4) . . . . ?
C12 S3 C11 C10 73.2(5) . . . . ?
N2 C16 C17 C12 0.2(9) . . . . ?
C13 C12 C17 C16 1.9(8) . . . . ?
S3 C12 C17 C16 -179.8(4) . . . . ?
C9 C10 C7 C8 -0.8(7) . . . . ?
C11 C10 C7 C8 -180.0(5) . . . . ?
C9 C10 C7 C6 179.6(5) . . . . ?
C11 C10 C7 C6 0.4(8) . . . . ?
C8 C7 C6 S1 -100.1(6) . . . . ?
C10 C7 C6 S1 79.5(6) . . . . ?
C3 S1 C6 C7 78.6(5) . . . . ?
C1 N1 C5 C4 1.5(10) . . . . ?
Cu1 N1 C5 C4 177.8(6) . . . . ?
C1 C2 C3 C4 0.6(8) . . . . ?
C1 C2 C3 S1 178.5(4) . . . . ?
C6 S1 C3 C4 -168.8(5) . . . . ?
C6 S1 C3 C2 13.3(6) . . . . ?
C16 N2 C14 C13 2.7(9) . . . . ?
Cu1 N2 C14 C13 -168.0(5) 2_667 . . . ?
C12 C13 C14 N2 -0.7(9) . . . . ?
C10 C7 C8 S2 -0.3(6) . . . . ?
C6 C7 C8 S2 179.4(4) . . . . ?
C9 S2 C8 C7 0.9(5) . . . . ?
C2 C3 C4 C5 1.2(10) . . . . ?
S1 C3 C4 C5 -176.9(5) . . . . ?
N1 C5 C4 C3 -2.3(12) . . . . ?
C7 C10 C9 S2 1.5(6) . . . . ?
C11 C10 C9 S2 -179.3(4) . . . . ?
C8 S2 C9 C10 -1.4(5) . . . . ?
